data_2001373
loop_
_publ_author_name
'Cookson, P. D.'
'Tiekink, E. R. T.'

_publ_contact_author
;
                                       Dr ERT Tiekink,
                                       Department of Physical and
                                       Inorganic Chemistry,
                                       University of Adelaide,
                                       G.P.O. Box 498,
                                       Adelaide, S.A. 5001,
                                       AUSTRALIA
;
_publ_section_title
;
 Chloro(dimethylphenylphosphine)gold(I)
;
_journal_issue 9
_journal_name_full 'Acta Crystallographica Section C'
_journal_page_first 1602
_journal_page_last 1603
_journal_paper_doi 10.1107/S0108270193002707
_journal_volume 49
_journal_year 1993
_chemical_formula_moiety 'C8 H11 Au Cl P'
_chemical_formula_sum 'C8 H11 Au Cl P'
_chemical_formula_weight 370.6
_chemical_melting_point 405.6(5)
_chemical_name_systematic chloro[(dimethylphenylphosphine)]gold(I)
_space_group_IT_number 19
_symmetry_cell_setting orthorhombic
_symmetry_space_group_name_Hall 'P 2ac 2ab'
_symmetry_space_group_name_H-M 'P 21 21 21'
_cell_angle_alpha 90
_cell_angle_beta 90
_cell_angle_gamma 90
_cell_formula_units_Z 8
_cell_length_a 12.639(4)
_cell_length_b 16.931(6)
_cell_length_c 9.458(3)
_cell_measurement_reflns_used 25
_cell_measurement_temperature 295
_cell_measurement_theta_max 12.8
_cell_measurement_theta_min 8.0
_cell_volume 2023.9(12)
_computing_cell_refinement 'MSC/AFC Diffractometer Control Software'
_computing_data_collection
;MSC/AFC Diffractometer Control Software
(Molecular Structure Corporation, 1992)
;
_computing_data_reduction 'TEXSAN PROCESS (Molecular Structure Corporation, 1992)'
_computing_publication_material 'TEXSAN FINISH'
_computing_structure_refinement 'TEXSAN LS'
_computing_structure_solution 'SHELXS86 (Sheldrick, 1986)'
_diffrn_ambient_temperature 25.0
_diffrn_measurement_device AFC-6R
_diffrn_measurement_method '\w/2-\q scans'
_diffrn_radiation_monochromator graphite
_diffrn_radiation_source 'Rigaku rotating anode'
_diffrn_radiation_type MoK\a
_diffrn_radiation_wavelength 0.71073
_diffrn_reflns_av_R_equivalents 4.58
_diffrn_reflns_av_sigmaI/netI 0.044
_diffrn_reflns_limit_h_max 15
_diffrn_reflns_limit_h_min -1
_diffrn_reflns_limit_k_max 18
_diffrn_reflns_limit_k_min 0
_diffrn_reflns_limit_l_max 0
_diffrn_reflns_limit_l_min -11
_diffrn_reflns_number 3015
_diffrn_reflns_reduction_process 'texsan: PROCESS'
_diffrn_reflns_theta_max 25.3
_diffrn_reflns_theta_min 3.0
_diffrn_standards_decay_% -2.26
_diffrn_standards_interval_count 400
_diffrn_standards_number 3
_exptl_absorpt_correction_T_max 1.058
_exptl_absorpt_correction_T_min 0.945
_exptl_absorpt_correction_type 'refdelf (Walker & Stuart, 1983)'
_exptl_absorpt_process_details 'Walker & Stuart DIFABS'
_exptl_crystal_colour colourless
_exptl_crystal_density_diffrn 2.432
_exptl_crystal_description block
_exptl_crystal_F_000 1360.00
_exptl_crystal_size_max 0.27
_exptl_crystal_size_mid 0.27
_exptl_crystal_size_min 0.14
_refine_diff_density_max 0.93
_refine_diff_density_min -0.98
_refine_ls_goodness_of_fit_obs 2.380
_refine_ls_hydrogen_treatment 'H atoms included in calculated positions'
_refine_ls_matrix_type full
_refine_ls_number_parameters 199
_refine_ls_number_reflns 1608
_refine_ls_number_restraints 0
_refine_ls_R_factor_obs 0.0350
_refine_ls_shift/esd_max 0.0070
_refine_ls_structure_factor_coef F
_refine_ls_weighting_scheme sigma
_refine_ls_wR_factor_obs 0.0390
_reflns_number_observed 1608
_reflns_number_total 2143
_reflns_observed_criterion I>3.0\s(I)
_cod_data_source_file as1052.cif
_cod_data_source_block as1052_structure_1_of_1
_cod_depositor_comments
;
The following automatic conversions were performed:

'_chemical_melting_point' value '132 - 133 C' was changed to
'405.6(5)' - it was converted from degrees Celsius(C) to Kelvins(K),
the average value was taken and precision was estimated.

Automatic conversion script
Id: cif_fix_values 1646 2011-03-28 12:23:43Z adriana 

The following automatic conversions were performed:

'_chemical_melting_point' value '132 - 133 C' was changed to
'405.6(5)' - it was converted from degrees Celsius(C) to Kelvins(K),
the average value was taken and precision was estimated.

Automatic conversion script
Id: cif_fix_values 1715 2011-07-08 13:25:40Z adriana 
;
_cod_original_cell_volume 2024.0(10)
_cod_original_sg_symbol_H-M 'P 21 21 21 '
_cod_database_code 2001373

loop_
_symmetry_equiv_pos_as_xyz
'   +x,   +y,   +z'
'1/2-x,   -y,1/2+z'
'1/2+x,1/2-y,   -z'
'   -x,1/2+y,1/2-z'

loop_
_atom_site_aniso_label
_atom_site_aniso_U_11
_atom_site_aniso_U_22
_atom_site_aniso_U_33
_atom_site_aniso_U_12
_atom_site_aniso_U_13
_atom_site_aniso_U_23
Au(1) 0.0388(5) 0.0414(5) 0.0407(5) 0.0026(5) 0.0041(6) -0.0044(5)
Au(2) 0.0344(5) 0.0331(4) 0.0337(5) 0.0000(5) -0.0012(5) -0.0029(4)
Cl(1) 0.044(4) 0.054(4) 0.090(6) 0.007(3) 0.012(4) -0.019(4)
Cl(2) 0.038(3) 0.031(3) 0.082(5) 0.001(3) -0.004(4) 0.001(3)
P(1) 0.039(4) 0.049(4) 0.025(3) -0.003(3) 0.005(3) -0.001(3)
P(2) 0.031(3) 0.035(3) 0.027(3) 0.003(3) -0.006(4) -0.001(3)
C(12) 0.050(10) 0.07(2) 0.05(2) 0.000(10) 0.010(10) 0.02(2)
C(13) 0.05(2) 0.07(2) 0.09(2) 0.000(10) -0.01(2) -0.06(2)
C(22) 0.07(2) 0.050(10) 0.020(10) 0.010(10) 0.020(10) 0.010(10)
C(23) 0.040(10) 0.05(2) 0.030(10) 0.01(2) 0.030(10) 0.010(10)
C(111) 0.040(10) 0.040(10) 0.003(9) -0.010(10) 0.000(10) 0.007(9)
C(112) 0.050(10) 0.050(10) 0.030(10) 0.000(10) 0.02(2) 0.00(2)
C(113) 0.08(2) 0.06(2) 0.06(2) 0.02(2) 0.04(2) 0.04(2)
C(114) 0.10(2) 0.06(2) 0.010(10) -0.02(2) 0.010(10) 0.020(10)
C(115) 0.05(2) 0.08(2) 0.040(10) -0.03(2) -0.01(2) -0.01(2)
C(116) 0.030(10) 0.050(10) 0.020(10) 0.000(10) -0.020(10) -0.010(10)
C(211) 0.040(10) 0.040(10) 0.05(2) -0.010(10) -0.020(10) 0.010(10)
C(212) 0.05(2) 0.050(10) 0.05(2) 0.000(10) -0.020(10) 0.000(10)
C(213) 0.040(10) 0.030(10) 0.12(3) -0.010(10) -0.01(2) -0.01(2)
C(214) 0.06(2) 0.05(2) 0.12(3) 0.00(2) -0.05(2) -0.03(2)
C(215) 0.06(2) 0.08(2) 0.09(2) 0.00(2) -0.05(2) 0.02(2)
C(216) 0.040(10) 0.030(10) 0.15(3) 0.010(10) -0.06(2) 0.02(2)

loop_
_atom_site_label
_atom_site_fract_x
_atom_site_fract_y
_atom_site_fract_z
_atom_site_U_iso_or_equiv
_atom_site_thermal_displace_type
_atom_site_calc_flag
_atom_site_calc_attached_atom
Au(1) 0.54801(7) 0.35615(5) 0.52510(10) 0.0403 Uani ? ?
Au(2) 0.43693(7) 0.32211(5) 0.21977(10) 0.0337 Uani ? ?
Cl(1) 0.6889(5) 0.2949(4) 0.4228(8) 0.0626 Uani ? ?
Cl(2) 0.4269(5) 0.4549(3) 0.1866(7) 0.0502 Uani ? ?
P(1) 0.4152(5) 0.4157(4) 0.6343(6) 0.0376 Uani ? ?
P(2) 0.4450(5) 0.1923(3) 0.2333(6) 0.0310 Uani ? ?
C(12) 0.377(2) 0.372(2) 0.801(3) 0.0550 Uani ? ?
C(13) 0.296(2) 0.4150(10) 0.542(3) 0.0679 Uani ? ?
C(22) 0.459(2) 0.1540(10) 0.405(2) 0.0451 Uani ? ?
C(23) 0.561(2) 0.1550(10) 0.152(2) 0.0439 Uani ? ?
C(111) 0.442(2) 0.5160(10) 0.677(2) 0.0275 Uani ? ?
C(112) 0.362(2) 0.5680(10) 0.712(3) 0.0447 Uani ? ?
C(113) 0.384(2) 0.642(2) 0.747(3) 0.0662 Uani ? ?
C(114) 0.487(2) 0.670(2) 0.745(2) 0.0541 Uani ? ?
C(115) 0.568(2) 0.620(2) 0.709(3) 0.0538 Uani ? ?
C(116) 0.545(2) 0.5440(10) 0.675(2) 0.0339 Uani ? ?
C(211) 0.334(2) 0.1440(10) 0.159(3) 0.0426 Uani ? ?
C(212) 0.329(2) 0.0600(10) 0.165(3) 0.0490 Uani ? ?
C(213) 0.246(2) 0.0250(10) 0.093(3) 0.0630 Uani ? ?
C(214) 0.174(2) 0.065(2) 0.027(4) 0.0771 Uani ? ?
C(215) 0.182(2) 0.147(2) 0.018(3) 0.0740 Uani ? ?
C(216) 0.262(2) 0.1840(10) 0.078(4) 0.0742 Uani ? ?
H(12a) 0.3231 0.4041 0.8451 0.0586 Uani ? ?
H(12b) 0.3493 0.3192 0.7841 0.0586 Uani ? ?
H(12c) 0.4383 0.3685 0.8622 0.0586 Uani ? ?
H(13a) 0.2435 0.4456 0.5939 0.0733 Uani ? ?
H(13c) 0.2709 0.3609 0.5326 0.0733 Uani ? ?
H(15b) 0.3058 0.4378 0.4493 0.0733 Uani ? ?
H(22a) 0.3998 0.1709 0.4630 0.0505 Uani ? ?
H(22b) 0.4606 0.0967 0.4013 0.0505 Uani ? ?
H(22c) 0.5245 0.1732 0.4465 0.0558 Uani ? ?
H(23a) 0.5604 0.0976 0.1553 0.0479 Uani ? ?
H(23b) 0.5639 0.1722 0.0543 0.0479 Uani ? ?
H(23c) 0.6230 0.1744 0.2019 0.0479 Uani ? ?
H(112) 0.2892 0.5506 0.7113 0.0547 Uani ? ?
H(113) 0.3272 0.6766 0.7751 0.0726 Uani ? ?
H(114) 0.5012 0.7246 0.7689 0.0649 Uani ? ?
H(115) 0.6403 0.6384 0.7082 0.0640 Uani ? ?
H(116) 0.6021 0.5093 0.6478 0.0458 Uani ? ?
H(212) 0.3804 0.0293 0.2170 0.0583 Uani ? ?
H(213) 0.2418 -0.0326 0.0912 0.0666 Uani ? ?
H(214) 0.1140 0.0376 -0.0162 0.0903 Uani ? ?
H(215) 0.1283 0.1769 -0.0320 0.0856 Uani ? ?
H(216) 0.2698 0.2404 0.0639 0.0895 Uani ? ?

loop_
_atom_type_symbol
_atom_type_scat_dispersion_real
_atom_type_scat_dispersion_imag
_atom_type_scat_source
C 0.003 0.002 IntTabIV
H 0.000 0.000 IntTabIV
Au -2.013 8.802 IntTabIV
Cl 0.148 0.159 IntTabIV
P 0.102 0.094 IntTabIV

loop_
_geom_angle_atom_site_label_1
_geom_angle_atom_site_label_2
_geom_angle_atom_site_label_3
_geom_angle_site_symmetry_1
_geom_angle_site_symmetry_2
_geom_angle_site_symmetry_3
_geom_angle
_geom_angle_publ_flag
Cl(1) Au(1) P(1) . . . 177.2(3) yes
Cl(2) Au(2) P(2) . . . 175.4(2) yes
Au(1) P(1) C(12) . . . 114.9(9) yes
Au(1) P(1) C(13) . . . 114.9(9) yes
Au(1) P(1) C(111) . . . 113.4(8) yes
C(12) P(1) C(13) . . . 101.0(10) yes
C(12) P(1) C(111) . . . 104.0(10) yes
C(13) P(1) C(111) . . . 106.0(10) yes
Au(2) P(2) C(22) . . . 115.2(7) yes
Au(2) P(2) C(23) . . . 111.6(8) yes
Au(2) P(2) C(211) . . . 113.7(8) yes
C(22) P(2) C(23) . . . 100.0(10) yes
C(22) P(2) C(211) . . . 106.0(10) yes
C(23) P(2) C(211) . . . 108.0(10) yes
P(1) C(111) C(112) . . . 122.0(10) no
P(1) C(111) C(116) . . . 120.0(10) no
C(112) C(111) C(116) . . . 117.0(10) no
C(111) C(112) C(113) . . . 120(2) no
C(112) C(113) C(114) . . . 121(2) no
C(113) C(114) C(115) . . . 119(2) no
C(114) C(115) C(116) . . . 119(2) no
C(111) C(116) C(115) . . . 121(2) no
P(2) C(211) C(212) . . . 119.0(10) no
P(2) C(211) C(216) . . . 121.0(10) no
C(212) C(211) C(216) . . . 118(2) no
C(211) C(212) C(213) . . . 116(2) no
C(212) C(213) C(214) . . . 122(2) no
C(213) C(214) C(215) . . . 119(2) no
C(214) C(215) C(216) . . . 120(2) no
C(211) C(216) C(215) . . . 121(2) no

loop_
_geom_bond_atom_site_label_1
_geom_bond_atom_site_label_2
_geom_bond_site_symmetry_1
_geom_bond_site_symmetry_2
_geom_bond_distance
_geom_bond_publ_flag
Au(1) Cl(1) . . 2.276(6) yes
Au(1) P(1) . . 2.214(6) yes
Au(2) Cl(2) . . 2.273(6) yes
Au(2) P(2) . . 2.205(5) yes
P(1) C(12) . . 1.81(2) yes
P(1) C(13) . . 1.74(2) yes
P(1) C(111) . . 1.77(2) yes
P(2) C(22) . . 1.76(2) yes
P(2) C(23) . . 1.77(2) yes
P(2) C(211) . . 1.77(2) yes
C(111) C(112) . . 1.38(3) no
C(111) C(116) . . 1.39(3) no
C(112) C(113) . . 1.32(4) no
C(113) C(114) . . 1.38(3) no
C(114) C(115) . . 1.37(3) no
C(115) C(116) . . 1.35(3) no
C(211) C(212) . . 1.42(3) no
C(211) C(216) . . 1.38(3) no
C(212) C(213) . . 1.39(3) no
C(213) C(214) . . 1.30(3) no
C(214) C(215) . . 1.40(3) no
C(215) C(216) . . 1.31(3) no
